data_7131348
loop_
_publ_author_name
'Parmar, Vijay S.'
'Thiel, Andreas M.'
'Nabi, Rizwan'
'Gransbury, Gemma K.'
'Norre, Marie S.'
'Evans, Peter'
'Corner, Sophie C.'
'Skelton, Jonathan M.'
'Chilton, Nicholas F.'
'Mills, David P.'
'Overgaard, Jacob'

_publ_section_title
;
 Influence of pressure on a dysprosocenium single-molecule magnet.
;
_journal_issue 18
_journal_name_full 'Chemical communications (Cambridge, England)'
_journal_page_first 2656
_journal_page_last 2659
_journal_paper_doi 10.1039/d2cc06722f
_journal_volume 59
_journal_year 2023
_chemical_formula_moiety 'C34 H58 Dy, B C24 F20'
_chemical_formula_sum 'C58 H58 B Dy F20'
_chemical_formula_weight 1308.35
_chemical_properties_physical
Air-sensitive,Moisture-sensitive,Heat-sensitive,Oxygen-sensitive,Light-sensitive,Photo-sensitive
_space_group_crystal_system triclinic
_space_group_IT_number 2
_space_group_name_Hall '-P 1'
_space_group_name_H-M_alt 'P -1'
_atom_sites_solution_hydrogens geom
_audit_creation_date 2020-03-04
_audit_creation_method
;
Olex2 1.2
(compiled 2018.05.29 svn.r3508 for OlexSys, GUI svn.r5506)
;
_audit_update_record
;
2022-10-30 deposited with the CCDC.	2023-02-13 downloaded from the CCDC.
;
_cell_angle_alpha 106.754(18)
_cell_angle_beta 95.037(17)
_cell_angle_gamma 100.632(10)
_cell_formula_units_Z 2
_cell_length_a 11.429(5)
_cell_length_b 12.062(6)
_cell_length_c 19.312(10)
_cell_measurement_reflns_used 2212
_cell_measurement_temperature 293
_cell_measurement_theta_max 7.05
_cell_measurement_theta_min 2.17
_cell_volume 2477(2)
_computing_cell_refinement 'Bruker SAINT'
_computing_data_collection 'Bruker APEX2'
_computing_data_reduction 'Bruker SAINT'
_computing_molecular_graphics 'Bruker SHELXTL'
_computing_publication_material 'Bruker SHELXTL'
_computing_structure_refinement 'SHELXL-2014 (Sheldrick 2014)'
_computing_structure_solution 'SHELXS-97 (Sheldrick 2008)'
_diffrn_ambient_pressure 1500000
_diffrn_ambient_temperature 293
_diffrn_measured_fraction_theta_full 0.387
_diffrn_measured_fraction_theta_max 0.387
_diffrn_measurement_device_type 'Bruker APEX-II CCD'
_diffrn_measurement_method '\f and \w scans'
_diffrn_radiation_type MoK\a
_diffrn_radiation_wavelength 0.71073
_diffrn_reflns_av_R_equivalents 0.0859
_diffrn_reflns_av_unetI/netI 0.0597
_diffrn_reflns_Laue_measured_fraction_full 0.387
_diffrn_reflns_Laue_measured_fraction_max 0.387
_diffrn_reflns_limit_h_max 11
_diffrn_reflns_limit_h_min -11
_diffrn_reflns_limit_k_max 12
_diffrn_reflns_limit_k_min -12
_diffrn_reflns_limit_l_max 12
_diffrn_reflns_limit_l_min -13
_diffrn_reflns_number 11757
_diffrn_reflns_point_group_measured_fraction_full 0.387
_diffrn_reflns_point_group_measured_fraction_max 0.387
_diffrn_reflns_theta_full 20.860
_diffrn_reflns_theta_max 20.860
_diffrn_reflns_theta_min 1.804
_diffrn_standards_number 0
_exptl_absorpt_correction_T_max 0.7433
_exptl_absorpt_correction_T_min 0.4974
_exptl_absorpt_correction_type multi-scan
_exptl_absorpt_process_details
;
SADABS
Empirical absorption correction using spherical harmonics,
 implemented using SADABS.
;
_exptl_crystal_colour 'clear colourless'
_exptl_crystal_colour_lustre clear
_exptl_crystal_colour_primary colourless
_exptl_crystal_density_diffrn 1.754
_exptl_crystal_description plate
_exptl_crystal_F_000 1314
_exptl_crystal_size_max 0.23
_exptl_crystal_size_mid 0.16
_exptl_crystal_size_min 0.05
_refine_diff_density_max 1.913
_refine_diff_density_min -1.867
_refine_diff_density_rms 0.258
_refine_ls_extinction_method none
_refine_ls_goodness_of_fit_ref 1.786
_refine_ls_hydrogen_treatment constr
_refine_ls_matrix_type full
_refine_ls_number_parameters 273
_refine_ls_number_reflns 2020
_refine_ls_number_restraints 36
_refine_ls_restrained_S_all 1.793
_refine_ls_R_factor_all 0.1424
_refine_ls_R_factor_gt 0.1090
_refine_ls_shift/su_max 0.000
_refine_ls_shift/su_mean 0.000
_refine_ls_structure_factor_coef Fsqd
_refine_ls_weighting_details 'w=1/[\s^2^(Fo^2^)+(0.2000P)^2^] where P=(Fo^2^+2Fc^2^)/3'
_refine_ls_weighting_scheme calc
_refine_ls_wR_factor_gt 0.2929
_refine_ls_wR_factor_ref 0.3764
_reflns_Friedel_coverage 0.000
_reflns_number_gt 1693
_reflns_number_total 2020
_reflns_threshold_expression 'I > 2\s(I)'
_cod_data_source_file d2cc06722f2.cif
_cod_data_source_block dy60_hp4
_cod_database_code 7131348
_shelx_shelxl_version_number 2018/3
_shelx_space_group_comment
;
The symmetry employed for this shelxl refinement is uniquely defined
by the following loop, which should always be used as a source of
symmetry information in preference to the above space-group names.
They are only intended as comments.
;
_shelx_estimated_absorpt_t_max 0.923
_shelx_estimated_absorpt_t_min 0.706
_olex2_refinement_description
;
1. Fixed Uiso
 At 1.2 times of:
  All C(H) groups
 At 1.5 times of:
  All C(H,H,H) groups
2. Restrained planarity
 C54, C55, C56, C57, C58, F16, F17, F18, F19, F20, B1, C53
 with sigma of 0.1
 C47, C52, C51, C50, C49, C48, F15, F14, F13, F12, F11, B1
 with sigma of 0.1
 C35, C36, C37, C38, C39, C40, F1, F2, F3, F4, F5, B1
 with sigma of 0.1
 C41, C46, C45, C44, C43, C42, F10, F9, F8, F7, F6, B1
 with sigma of 0.1
3.a Me refined with riding coordinates:
 C7(H7A,H7B,H7C), C13(H13A,H13B,H13C), C17(H17A,H17B,H17C), C24(H24A,H24B,
 H24C), C25(H25A,H25B,H25C)
3.b Aromatic/amide H refined with riding coordinates:
 C3(H3), C5(H5), C20(H20), C22(H22)
3.c Fitted pentagon refined as free rotating group:
 C1(C2,C3,C4,C5), C21(C20,C19,C18,C22)
3.d Fitted hexagon refined as free rotating group:
 C35(C40,C39,C38,C37,C36), C41(C42,C43,C44,C45,C46), C47(C48,C49,C50,C51,C52),
 C53(C58,C57,C56,C55,C54)
3.e Idealised Me refined as rotating group:
 C8(H8A,H8B,H8C), C9(H9A,H9B,H9C), C11(H11A,H11B,H11C), C12(H12A,H12B,H12C),
 C15(H15A,H15B,H15C), C16(H16A,H16B,H16C), C26(H26A,H26B,H26C), C28(H28A,H28B,
 H28C), C29(H29A,H29B,H29C), C30(H30A,H30B,H30C), C32(H32A,H32B,H32C), C33(H33A,
 H33B,H33C), C34(H34A,H34B,H34C)
;
_olex2_submission_special_instructions 'No special instructions were received'

loop_
_space_group_symop_operation_xyz
'x, y, z'
'-x, -y, -z'

loop_
_atom_site_label
_atom_site_type_symbol
_atom_site_fract_x
_atom_site_fract_y
_atom_site_fract_z
_atom_site_U_iso_or_equiv
_atom_site_adp_type
_atom_site_occupancy
_atom_site_site_symmetry_order
_atom_site_calc_flag
_atom_site_refinement_flags_posn
_atom_site_refinement_flags_adp
_atom_site_refinement_flags_occupancy
_atom_site_disorder_assembly
_atom_site_disorder_group
Dy1 Dy 0.68734(13) 0.84753(12) 0.72143(18) 0.0384(19) Uani 1 1 d . . . . .
C1 C 0.5649(16) 0.9988(10) 0.7238(15) 0.000(6) Uiso 1 1 d . . . . .
C2 C 0.508(2) 0.9294(15) 0.7648(15) 0.015(7) Uiso 1 1 d G . . . .
C3 C 0.4518(18) 0.8157(12) 0.7155(16) 0.011(6) Uiso 1 1 d G . . . .
H3 H 0.408281 0.752804 0.727822 0.013 Uiso 1 1 calc R . . . .
C4 C 0.4735(18) 0.8148(13) 0.6441(15) 0.016(7) Uiso 1 1 d G . . . .
C5 C 0.5434(19) 0.9280(15) 0.6492(15) 0.016(7) Uiso 1 1 d G . . . .
H5 H 0.570314 0.951573 0.610534 0.020 Uiso 1 1 calc R . . . .
C6 C 0.652(2) 1.127(2) 0.753(4) 0.015(7) Uiso 1 1 d . . . . .
C7 C 0.771(2) 1.109(2) 0.788(3) 0.017(7) Uiso 1 1 d . . . . .
H7A H 0.801093 1.051676 0.752844 0.025 Uiso 1 1 calc R . . . .
H7B H 0.829150 1.182920 0.804876 0.025 Uiso 1 1 calc R . . . .
H7C H 0.756479 1.080629 0.829208 0.025 Uiso 1 1 calc R . . . .
C8 C 0.607(3) 1.222(2) 0.815(4) 0.015(7) Uiso 1 1 d . . . . .
H8A H 0.531808 1.234244 0.795525 0.022 Uiso 1 1 calc GR . . . .
H8B H 0.665961 1.295750 0.829754 0.022 Uiso 1 1 calc GR . . . .
H8C H 0.596912 1.193793 0.855834 0.022 Uiso 1 1 calc GR . . . .
C9 C 0.680(3) 1.165(3) 0.683(4) 0.033(9) Uiso 1 1 d . . . . .
H9A H 0.716463 1.107751 0.651693 0.049 Uiso 1 1 calc GR . . . .
H9B H 0.733913 1.241641 0.697540 0.049 Uiso 1 1 calc GR . . . .
H9C H 0.606290 1.168706 0.656090 0.049 Uiso 1 1 calc GR . . . .
C10 C 0.479(3) 0.953(3) 0.830(5) 0.041(10) Uiso 1 1 d . . . . .
C11 C 0.586(3) 1.022(3) 0.912(4) 0.040(9) Uiso 1 1 d . . . . .
H11A H 0.639344 0.970846 0.916154 0.060 Uiso 1 1 calc GR . . . .
H11B H 0.544325 1.036920 0.953389 0.060 Uiso 1 1 calc GR . . . .
H11C H 0.631896 1.095991 0.909593 0.060 Uiso 1 1 calc GR . . . .
C12 C 0.423(3) 0.842(2) 0.860(4) 0.018(7) Uiso 1 1 d . . . . .
H12A H 0.342130 0.806177 0.835759 0.027 Uiso 1 1 calc GR . . . .
H12B H 0.423828 0.870648 0.911613 0.027 Uiso 1 1 calc GR . . . .
H12C H 0.471533 0.783147 0.849219 0.027 Uiso 1 1 calc GR . . . .
C13 C 0.381(4) 1.031(4) 0.852(6) 0.078(15) Uiso 1 1 d . . . . .
H13A H 0.370430 1.039869 0.902237 0.117 Uiso 1 1 calc R . . . .
H13B H 0.408305 1.108392 0.847158 0.117 Uiso 1 1 calc R . . . .
H13C H 0.305658 0.992965 0.821030 0.117 Uiso 1 1 calc R . . . .
C14 C 0.411(3) 0.720(2) 0.573(4) 0.021(8) Uiso 1 1 d . . . . .
C15 C 0.510(4) 0.654(4) 0.538(7) 0.070(14) Uiso 1 1 d . . . . .
H15A H 0.534759 0.682214 0.498958 0.105 Uiso 1 1 calc GR . . . .
H15B H 0.476900 0.570181 0.519850 0.105 Uiso 1 1 calc GR . . . .
H15C H 0.578507 0.669779 0.575050 0.105 Uiso 1 1 calc GR . . . .
C16 C 0.365(4) 0.767(3) 0.508(5) 0.055(11) Uiso 1 1 d . . . . .
H16A H 0.356052 0.846695 0.528028 0.083 Uiso 1 1 calc GR . . . .
H16B H 0.288570 0.716815 0.482897 0.083 Uiso 1 1 calc GR . . . .
H16C H 0.422153 0.763953 0.474445 0.083 Uiso 1 1 calc GR . . . .
C17 C 0.325(4) 0.633(4) 0.591(6) 0.078(15) Uiso 1 1 d . . . . .
H17A H 0.284948 0.572145 0.546449 0.116 Uiso 1 1 calc R . . . .
H17B H 0.366254 0.597811 0.621478 0.116 Uiso 1 1 calc R . . . .
H17C H 0.267144 0.670259 0.615775 0.116 Uiso 1 1 calc R . . . .
C21 C 0.852(2) 0.7937(17) 0.6343(18) 0.022(8) Uiso 1 1 d . . . . .
C20 C 0.9133(17) 0.8726(13) 0.7028(19) 0.018(7) Uiso 1 1 d G . . . .
H20 H 0.959316 0.948525 0.711020 0.021 Uiso 1 1 calc R . . . .
C19 C 0.8923(19) 0.8152(15) 0.7567(18) 0.010(6) Uiso 1 1 d G . . . .
C18 C 0.8176(17) 0.7008(13) 0.7214(19) 0.003(6) Uiso 1 1 d G . . . .
C22 C 0.7925(18) 0.6876(13) 0.6458(18) 0.018(7) Uiso 1 1 d G . . . .
H22 H 0.745567 0.621018 0.610043 0.021 Uiso 1 1 calc R . . . .
C23 C 0.745(3) 0.602(3) 0.752(4) 0.029(9) Uiso 1 1 d . . . . .
C24 C 0.630(3) 0.658(3) 0.785(4) 0.033(8) Uiso 1 1 d . . . . .
H24A H 0.660319 0.726635 0.826817 0.050 Uiso 1 1 calc R . . . .
H24B H 0.586106 0.679189 0.747962 0.050 Uiso 1 1 calc R . . . .
H24C H 0.576955 0.599029 0.799205 0.050 Uiso 1 1 calc R . . . .
C25 C 0.829(4) 0.575(3) 0.811(5) 0.050(11) Uiso 1 1 d . . . . .
H25A H 0.859613 0.646449 0.850790 0.076 Uiso 1 1 calc R . . . .
H25B H 0.783569 0.515877 0.828007 0.076 Uiso 1 1 calc R . . . .
H25C H 0.894130 0.546689 0.788995 0.076 Uiso 1 1 calc R . . . .
C26 C 0.690(3) 0.492(3) 0.685(4) 0.038(9) Uiso 1 1 d . . . . .
H26A H 0.638860 0.512984 0.651729 0.057 Uiso 1 1 calc GR . . . .
H26B H 0.644650 0.431082 0.701354 0.057 Uiso 1 1 calc GR . . . .
H26C H 0.754244 0.462961 0.661857 0.057 Uiso 1 1 calc GR . . . .
C27 C 0.961(3) 0.864(2) 0.828(4) 0.023(8) Uiso 1 1 d . . . . .
C28 C 0.879(3) 0.877(2) 0.888(4) 0.025(8) Uiso 1 1 d . . . . .
H28A H 0.884319 0.959538 0.912587 0.038 Uiso 1 1 calc GR . . . .
H28B H 0.904650 0.840022 0.923107 0.038 Uiso 1 1 calc GR . . . .
H28C H 0.797220 0.839177 0.866455 0.038 Uiso 1 1 calc GR . . . .
C29 C 1.023(3) 0.991(3) 0.839(5) 0.042(10) Uiso 1 1 d . . . . .
H29A H 1.070699 0.993669 0.800566 0.063 Uiso 1 1 calc GR . . . .
H29B H 1.073244 1.023670 0.885328 0.063 Uiso 1 1 calc GR . . . .
H29C H 0.963000 1.037425 0.836656 0.063 Uiso 1 1 calc GR . . . .
C30 C 1.060(3) 0.799(3) 0.845(4) 0.034(9) Uiso 1 1 d . . . . .
H30A H 1.039660 0.718560 0.813552 0.052 Uiso 1 1 calc GR . . . .
H30B H 1.066043 0.801078 0.894970 0.052 Uiso 1 1 calc GR . . . .
H30C H 1.135530 0.838727 0.836002 0.052 Uiso 1 1 calc GR . . . .
C31 C 0.874(3) 0.819(2) 0.558(4) 0.016(7) Uiso 1 1 d . . . . .
C32 C 0.818(5) 0.925(4) 0.557(6) 0.062(12) Uiso 1 1 d . . . . .
H32A H 0.751771 0.899809 0.517946 0.093 Uiso 1 1 calc GR . . . .
H32B H 0.877913 0.985912 0.549631 0.093 Uiso 1 1 calc GR . . . .
H32C H 0.790430 0.954821 0.602781 0.093 Uiso 1 1 calc GR . . . .
C33 C 0.830(4) 0.700(3) 0.492(5) 0.057(12) Uiso 1 1 d . . . . .
H33A H 0.858484 0.637194 0.504625 0.085 Uiso 1 1 calc GR . . . .
H33B H 0.860568 0.710691 0.449558 0.085 Uiso 1 1 calc GR . . . .
H33C H 0.743351 0.680444 0.483158 0.085 Uiso 1 1 calc GR . . . .
C34 C 1.014(4) 0.866(4) 0.564(5) 0.058(12) Uiso 1 1 d . . . . .
H34A H 1.039240 0.939665 0.602161 0.087 Uiso 1 1 calc GR . . . .
H34B H 1.031116 0.876887 0.518076 0.087 Uiso 1 1 calc GR . . . .
H34C H 1.055360 0.808638 0.573850 0.087 Uiso 1 1 calc GR . . . .
F1 F 0.7817(15) 0.3861(12) 0.2519(19) 0.024(4) Uiso 1 1 d . . . . .
F2 F 0.9279(18) 0.3569(16) 0.352(2) 0.048(6) Uiso 1 1 d . . . . .
F3 F 1.100(2) 0.5355(18) 0.443(3) 0.064(7) Uiso 1 1 d . . . . .
F4 F 1.1377(19) 0.7475(16) 0.420(2) 0.047(5) Uiso 1 1 d . . . . .
F5 F 1.0009(15) 0.7791(14) 0.310(2) 0.031(5) Uiso 1 1 d . . . . .
F6 F 0.8393(15) 0.8934(14) 0.2569(19) 0.029(4) Uiso 1 1 d . . . . .
F7 F 0.7368(16) 1.0289(15) 0.349(2) 0.039(5) Uiso 1 1 d . . . . .
F8 F 0.5905(18) 0.9360(16) 0.429(2) 0.048(6) Uiso 1 1 d . . . . .
F9 F 0.535(2) 0.7067(18) 0.410(3) 0.057(6) Uiso 1 1 d . . . . .
F10 F 0.6331(15) 0.5624(14) 0.3073(19) 0.030(5) Uiso 1 1 d . . . . .
F11 F 1.0486(15) 0.6032(13) 0.1775(19) 0.025(4) Uiso 1 1 d . . . . .
F12 F 1.1281(18) 0.6267(16) 0.065(2) 0.044(5) Uiso 1 1 d . . . . .
F13 F 0.996(2) 0.7092(19) -0.027(3) 0.066(7) Uiso 1 1 d . . . . .
F14 F 0.7822(16) 0.7693(15) 0.005(2) 0.038(5) Uiso 1 1 d . . . . .
F15 F 0.7003(16) 0.7349(13) 0.117(2) 0.035(5) Uiso 1 1 d . . . . .
F16 F 0.5294(14) 0.5902(13) 0.1731(18) 0.020(4) Uiso 1 1 d . . . . .
F17 F 0.4013(19) 0.4361(17) 0.057(2) 0.052(6) Uiso 1 1 d . . . . .
F18 F 0.493(2) 0.2602(18) -0.026(3) 0.066(7) Uiso 1 1 d . . . . .
F19 F 0.7209(17) 0.2498(15) 0.007(2) 0.042(5) Uiso 1 1 d . . . . .
F20 F 0.8613(17) 0.4174(15) 0.128(2) 0.043(5) Uiso 1 1 d . . . . .
C35 C 0.8856(14) 0.5900(14) 0.2783(15) 0.002(6) Uiso 1 1 d . . . . .
C40 C 0.9795(15) 0.6810(11) 0.3215(16) 0.020(8) Uiso 1 1 d G . . . .
C39 C 1.0535(15) 0.6616(14) 0.3759(15) 0.032(9) Uiso 1 1 d G . . . .
C38 C 1.0337(18) 0.5512(17) 0.3870(15) 0.054(12) Uiso 1 1 d G . . . .
C37 C 0.9398(18) 0.4603(12) 0.3438(16) 0.026(8) Uiso 1 1 d G . . . .
C36 C 0.8658(15) 0.4797(12) 0.2894(16) 0.069(15) Uiso 1 1 d G . . . .
C41 C 0.7388(15) 0.7161(12) 0.2783(14) 0.001(6) Uiso 1 1 d . . . . .
C42 C 0.7661(17) 0.8373(13) 0.2882(15) 0.062(14) Uiso 1 1 d G . . . .
C43 C 0.7152(18) 0.9132(10) 0.3395(16) 0.021(8) Uiso 1 1 d G . . . .
C44 C 0.6369(17) 0.8678(12) 0.3808(14) 0.051(11) Uiso 1 1 d G . . . .
C45 C 0.6096(15) 0.7465(13) 0.3708(14) 0.015(7) Uiso 1 1 d G . . . .
C46 C 0.6605(15) 0.6707(10) 0.3195(14) 0.005(6) Uiso 1 1 d G . . . .
C47 C 0.8709(15) 0.6682(14) 0.1549(14) 0.016(7) Uiso 1 1 d . . . . .
C48 C 0.9805(14) 0.6414(13) 0.1385(15) 0.018(7) Uiso 1 1 d G . . . .
C49 C 1.0226(13) 0.6566(14) 0.0757(15) 0.025(8) Uiso 1 1 d G . . . .
C50 C 0.9551(17) 0.6984(14) 0.0294(14) 0.030(8) Uiso 1 1 d G . . . .
C51 C 0.8456(16) 0.7251(13) 0.0458(15) 0.022(7) Uiso 1 1 d G . . . .
C52 C 0.8035(12) 0.7100(13) 0.1086(15) 0.024(8) Uiso 1 1 d G . . . .
C53 C 0.6970(14) 0.5094(13) 0.1531(14) 0.018(7) Uiso 1 1 d . . . . .
C58 C 0.7456(12) 0.4204(14) 0.1104(16) 0.019(7) Uiso 1 1 d G . . . .
C57 C 0.6750(18) 0.3352(13) 0.0491(15) 0.037(9) Uiso 1 1 d G . . . .
C56 C 0.5559(18) 0.3390(15) 0.0306(14) 0.049(11) Uiso 1 1 d G . . . .
C55 C 0.5073(12) 0.4281(15) 0.0733(16) 0.030(8) Uiso 1 1 d G . . . .
C54 C 0.5779(14) 0.5133(12) 0.1346(15) 0.004(6) Uiso 1 1 d G . . . .
B1 B 0.804(3) 0.624(3) 0.225(3) 0.030(10) Uiso 1 1 d . . . . .

loop_
_atom_site_aniso_label
_atom_site_aniso_U_11
_atom_site_aniso_U_22
_atom_site_aniso_U_33
_atom_site_aniso_U_23
_atom_site_aniso_U_13
_atom_site_aniso_U_12
Dy1 0.0314(13) 0.0287(12) 0.065(6) 0.0254(16) 0.0183(17) 0.0090(7)

loop_
_atom_type_symbol
_atom_type_description
_atom_type_scat_dispersion_real
_atom_type_scat_dispersion_imag
_atom_type_scat_source
C C 0.0033 0.0016 'International Tables Vol C Tables 4.2.6.8 and 6.1.1.4'
H H 0.0000 0.0000 'International Tables Vol C Tables 4.2.6.8 and 6.1.1.4'
B B 0.0013 0.0007 'International Tables Vol C Tables 4.2.6.8 and 6.1.1.4'
Dy Dy -0.1892 4.4098 'International Tables Vol C Tables 4.2.6.8 and 6.1.1.4'
F F 0.0171 0.0103 'International Tables Vol C Tables 4.2.6.8 and 6.1.1.4'

loop_
_geom_angle_atom_site_label_1
_geom_angle_atom_site_label_2
_geom_angle_atom_site_label_3
_geom_angle
_geom_angle_site_symmetry_1
_geom_angle_site_symmetry_3
_geom_angle_publ_flag
C1 Dy1 C2 32.8(3) . . ?
C1 Dy1 C3 53.2(3) . . ?
C1 Dy1 C4 53.0(3) . . ?
C1 Dy1 C5 32.6(3) . . ?
C1 Dy1 C21 127.0(7) . . ?
C1 Dy1 C20 125.1(4) . . ?
C1 Dy1 C19 145.1(6) . . ?
C1 Dy1 C18 177.9(6) . . ?
C1 Dy1 C22 148.7(10) . . ?
C2 Dy1 C3 31.8(3) . . ?
C2 Dy1 C4 52.5(3) . . ?
C2 Dy1 C5 53.6(3) . . ?
C2 Dy1 C21 157.9(9) . . ?
C2 Dy1 C20 152.3(5) . . ?
C2 Dy1 C22 154.8(6) . . ?
C3 Dy1 C4 31.2(2) . . ?
C3 Dy1 C21 139.9(9) . . ?
C4 Dy1 C21 111.2(9) . . ?
C5 Dy1 C3 52.5(3) . . ?
C5 Dy1 C4 31.6(3) . . ?
C5 Dy1 C21 104.4(8) . . ?
C5 Dy1 C20 119.9(8) . . ?
C5 Dy1 C22 117.0(9) . . ?
C20 Dy1 C3 170.0(10) . . ?
C20 Dy1 C4 138.9(10) . . ?
C20 Dy1 C21 31.1(3) . . ?
C20 Dy1 C22 52.1(4) . . ?
C19 Dy1 C2 146.8(10) . . ?
C19 Dy1 C3 155.3(7) . . ?
C19 Dy1 C4 159.3(8) . . ?
C19 Dy1 C5 152.0(7) . . ?
C19 Dy1 C21 52.5(3) . . ?
C19 Dy1 C20 32.1(2) . . ?
C19 Dy1 C18 32.8(3) . . ?
C19 Dy1 C22 53.2(3) . . ?
C18 Dy1 C2 148.1(7) . . ?
C18 Dy1 C3 128.7(4) . . ?
C18 Dy1 C4 129.0(7) . . ?
C18 Dy1 C5 148.7(10) . . ?
C18 Dy1 C21 52.5(3) . . ?
C18 Dy1 C20 53.2(3) . . ?
C18 Dy1 C22 32.1(2) . . ?
C22 Dy1 C3 123.0(6) . . ?
C22 Dy1 C4 106.2(8) . . ?
C22 Dy1 C21 31.1(3) . . ?
C2 C1 Dy1 75.4(9) . . ?
C2 C1 C6 128(3) . . ?
C5 C1 Dy1 76.5(10) . . ?
C5 C1 C2 108.0 . . ?
C5 C1 C6 123(3) . . ?
C6 C1 Dy1 108.9(14) . . ?
C1 C2 Dy1 71.8(8) . . ?
C3 C2 Dy1 78.0(7) . . ?
C3 C2 C1 108.0 . . ?
C10 C2 Dy1 128(3) . . ?
C10 C2 C1 134.6(19) . . ?
C10 C2 C3 115.8(19) . . ?
C2 C3 Dy1 70.2(8) . . ?
C2 C3 C4 108.0 . . ?
C4 C3 Dy1 75.0(10) . . ?
C3 C4 Dy1 73.8(9) . . ?
C3 C4 C14 126(2) . . ?
C5 C4 Dy1 70.8(6) . . ?
C5 C4 C3 108.0 . . ?
C5 C4 C14 125(2) . . ?
C14 C4 Dy1 130.7(16) . . ?
C1 C5 Dy1 70.9(9) . . ?
C1 C5 C4 108.0 . . ?
C4 C5 Dy1 77.7(6) . . ?
C1 C6 C9 106(5) . . ?
C7 C6 C1 105.3(19) . . ?
C7 C6 C8 107(4) . . ?
C7 C6 C9 107(3) . . ?
C8 C6 C1 115(2) . . ?
C8 C6 C9 115(3) . . ?
C2 C10 C11 124(3) . . ?
C2 C10 C12 119(3) . . ?
C2 C10 C13 121(6) . . ?
C12 C10 C11 92(5) . . ?
C13 C10 C11 97(5) . . ?
C13 C10 C12 98(3) . . ?
C4 C14 C15 107(4) . . ?
C4 C14 C16 117(3) . . ?
C15 C14 C16 101(6) . . ?
C17 C14 C4 108(6) . . ?
C17 C14 C15 106(3) . . ?
C17 C14 C16 116(4) . . ?
C20 C21 Dy1 72.0(9) . . ?
C20 C21 C22 108.0 . . ?
C20 C21 C31 122.0(19) . . ?
C22 C21 Dy1 72.2(6) . . ?
C22 C21 C31 128.8(19) . . ?
C31 C21 Dy1 131.0(17) . . ?
C21 C20 Dy1 76.8(10) . . ?
C21 C20 C19 108.0 . . ?
C19 C20 Dy1 70.1(10) . . ?
C20 C19 Dy1 77.8(9) . . ?
C20 C19 C27 120(2) . . ?
C18 C19 Dy1 73.7(7) . . ?
C18 C19 C20 108.0 . . ?
C18 C19 C27 130.2(18) . . ?
C27 C19 Dy1 125(2) . . ?
C19 C18 Dy1 73.5(8) . . ?
C19 C18 C23 133(3) . . ?
C22 C18 Dy1 77.9(11) . . ?
C22 C18 C19 108.0 . . ?
C22 C18 C23 118(3) . . ?
C23 C18 Dy1 106.4(14) . . ?
C21 C22 Dy1 76.7(7) . . ?
C21 C22 C18 108.0 . . ?
C18 C22 Dy1 70.0(10) . . ?
C18 C23 C24 105(2) . . ?
C25 C23 C18 111(3) . . ?
C25 C23 C24 114(6) . . ?
C26 C23 C18 107(5) . . ?
C26 C23 C24 107(3) . . ?
C26 C23 C25 113(3) . . ?
C19 C27 C28 112(3) . . ?
C19 C27 C29 108(5) . . ?
C19 C27 C30 116(4) . . ?
C28 C27 C30 110(5) . . ?
C29 C27 C28 103(4) . . ?
C29 C27 C30 107(3) . . ?
C32 C31 C21 106(5) . . ?
C32 C31 C33 118(6) . . ?
C32 C31 C34 105(3) . . ?
C33 C31 C21 110(3) . . ?
C33 C31 C34 110(4) . . ?
C34 C31 C21 107(5) . . ?
C40 C35 C36 120.0 . . ?
C40 C35 B1 115.5(15) . . ?
C36 C35 B1 124.3(14) . . ?
F5 C40 C35 120.6(19) . . ?
F5 C40 C39 119.3(19) . . ?
C35 C40 C39 120.0 . . ?
F4 C39 C40 121.0(19) . . ?
F4 C39 C38 118.9(19) . . ?
C38 C39 C40 120.0 . . ?
F3 C38 C39 119.6(16) . . ?
F3 C38 C37 120.2(16) . . ?
C39 C38 C37 120.0 . . ?
F2 C37 C38 119(2) . . ?
F2 C37 C36 121(2) . . ?
C38 C37 C36 120.0 . . ?
F1 C36 C35 126.1(18) . . ?
F1 C36 C37 113.9(18) . . ?
C37 C36 C35 120.0 . . ?
C42 C41 C46 120.0 . . ?
C42 C41 B1 122.7(14) . . ?
C46 C41 B1 117.1(14) . . ?
F6 C42 C41 127.7(14) . . ?
F6 C42 C43 112.2(15) . . ?
C43 C42 C41 120.0 . . ?
F7 C43 C42 121.6(19) . . ?
F7 C43 C44 118.3(18) . . ?
C44 C43 C42 120.0 . . ?
F8 C44 C43 121.3(15) . . ?
F8 C44 C45 118.7(15) . . ?
C43 C44 C45 120.0 . . ?
F9 C45 C44 118.5(15) . . ?
F9 C45 C46 121.5(15) . . ?
C46 C45 C44 120.0 . . ?
F10 C46 C41 118.9(17) . . ?
F10 C46 C45 121.0(17) . . ?
C45 C46 C41 120.0 . . ?
C48 C47 C52 120.0 . . ?
C48 C47 B1 119.8(15) . . ?
C52 C47 B1 119.2(16) . . ?
F11 C48 C47 124.6(19) . . ?
F11 C48 C49 115.4(19) . . ?
C47 C48 C49 120.0 . . ?
F12 C49 C48 115(2) . . ?
F12 C49 C50 125(2) . . ?
C50 C49 C48 120.0 . . ?
F13 C50 C49 118(2) . . ?
F13 C50 C51 122(2) . . ?
C51 C50 C49 120.0 . . ?
F14 C51 C50 122(2) . . ?
F14 C51 C52 118(2) . . ?
C50 C51 C52 120.0 . . ?
F15 C52 C47 126(2) . . ?
F15 C52 C51 114(2) . . ?
C51 C52 C47 120.0 . . ?
C58 C53 C54 120.0 . . ?
C58 C53 B1 114.9(15) . . ?
C54 C53 B1 124.7(14) . . ?
F20 C58 C53 119.7(19) . . ?
F20 C58 C57 120.3(19) . . ?
C57 C58 C53 120.0 . . ?
F19 C57 C58 120.6(18) . . ?
F19 C57 C56 119.4(18) . . ?
C58 C57 C56 120.0 . . ?
F18 C56 C57 118.8(18) . . ?
F18 C56 C55 121.2(18) . . ?
C57 C56 C55 120.0 . . ?
F17 C55 C56 121(2) . . ?
F17 C55 C54 119(2) . . ?
C54 C55 C56 120.0 . . ?
F16 C54 C53 122.0(16) . . ?
F16 C54 C55 118.0(16) . . ?
C55 C54 C53 120.0 . . ?
C35 B1 C41 103(3) . . ?
C35 B1 C47 117(2) . . ?
C35 B1 C53 120.3(18) . . ?
C41 B1 C47 117.5(19) . . ?
C41 B1 C53 112.0(19) . . ?
C47 B1 C53 87(2) . . ?

loop_
_geom_bond_atom_site_label_1
_geom_bond_atom_site_label_2
_geom_bond_distance
_geom_bond_site_symmetry_2
_geom_bond_publ_flag
Dy1 C1 2.489(19) . ?
Dy1 C2 2.54(2) . ?
Dy1 C3 2.64(2) . ?
Dy1 C4 2.65(2) . ?
Dy1 C5 2.56(2) . ?
Dy1 C21 2.67(3) . ?
Dy1 C20 2.61(2) . ?
Dy1 C19 2.51(2) . ?
Dy1 C18 2.514(19) . ?
Dy1 C22 2.62(2) . ?
C1 C2 1.4200 . ?
C1 C5 1.4200 . ?
C1 C6 1.59(3) . ?
C2 C3 1.4200 . ?
C2 C10 1.30(8) . ?
C3 C4 1.4200 . ?
C4 C5 1.4200 . ?
C4 C14 1.52(6) . ?
C6 C7 1.55(6) . ?
C6 C8 1.59(6) . ?
C6 C9 1.60(10) . ?
C10 C11 1.79(10) . ?
C10 C12 1.65(5) . ?
C10 C13 1.61(6) . ?
C14 C15 1.58(6) . ?
C14 C16 1.60(11) . ?
C14 C17 1.44(6) . ?
C21 C20 1.4200 . ?
C21 C22 1.4200 . ?
C21 C31 1.62(7) . ?
C20 C19 1.4200 . ?
C19 C18 1.4200 . ?
C19 C27 1.43(7) . ?
C18 C22 1.4200 . ?
C18 C23 1.61(4) . ?
C23 C24 1.67(5) . ?
C23 C25 1.56(10) . ?
C23 C26 1.54(8) . ?
C27 C28 1.54(7) . ?
C27 C29 1.52(4) . ?
C27 C30 1.55(5) . ?
C31 C32 1.53(5) . ?
C31 C33 1.57(8) . ?
C31 C34 1.58(4) . ?
F1 C36 1.31(2) . ?
F2 C37 1.29(2) . ?
F3 C38 1.35(5) . ?
F4 C39 1.30(3) . ?
F5 C40 1.25(2) . ?
F6 C42 1.28(3) . ?
F7 C43 1.325(19) . ?
F8 C44 1.28(3) . ?
F9 C45 1.31(3) . ?
F10 C46 1.232(18) . ?
F11 C48 1.27(3) . ?
F12 C49 1.34(2) . ?
F13 C50 1.26(5) . ?
F14 C51 1.30(4) . ?
F15 C52 1.28(2) . ?
F16 C54 1.26(3) . ?
F17 C55 1.25(3) . ?
F18 C56 1.27(4) . ?
F19 C57 1.34(3) . ?
F20 C58 1.35(3) . ?
C35 C40 1.3900 . ?
C35 C36 1.3900 . ?
C35 B1 1.52(5) . ?
C40 C39 1.3900 . ?
C39 C38 1.3900 . ?
C38 C37 1.3900 . ?
C37 C36 1.3900 . ?
C41 C42 1.3900 . ?
C41 C46 1.3900 . ?
C41 B1 1.63(4) . ?
C42 C43 1.3900 . ?
C43 C44 1.3900 . ?
C44 C45 1.3900 . ?
C45 C46 1.3900 . ?
C47 C48 1.3900 . ?
C47 C52 1.3900 . ?
C47 B1 1.77(5) . ?
C48 C49 1.3900 . ?
C49 C50 1.3900 . ?
C50 C51 1.3900 . ?
C51 C52 1.3900 . ?
C53 C58 1.3900 . ?
C53 C54 1.3900 . ?
C53 B1 1.82(4) . ?
C58 C57 1.3900 . ?
C57 C56 1.3900 . ?
C56 C55 1.3900 . ?
C55 C54 1.3900 . ?
